data_7115347
loop_
_publ_author_name
'Shen Liu'
'Wenteng Chen'
'Jing Luo'
'Yongping Yu'

_publ_section_title
;
 [3+3] annulation of allylic phosphoryl-stabilized carbanions/phosphorus
 ylides and vinyl azides: a practice strategy for synthesis of
 polyfunctionalized anilines
;
_journal_name_full Chem.Commun.
_journal_page_first 8539
_journal_paper_doi 10.1039/C4cc03462G
_journal_volume 50
_journal_year 2014
_chemical_formula_moiety 'C21 H18 N2 O5'
_chemical_formula_sum 'C21 H18 N2 O5'
_chemical_formula_weight 378.37
_chemical_name_systematic
;
 ? 
;
_space_group_crystal_system monoclinic
_space_group_IT_number 15
_space_group_name_Hall '-C 2yc'
_space_group_name_H-M_alt 'C 1 2/c 1'
_symmetry_space_group_name_Hall '-C 2yc'
_symmetry_space_group_name_H-M 'C 1 2/c 1'
_atom_sites_solution_hydrogens geom
_atom_sites_solution_primary direct
_atom_sites_solution_secondary difmap
_audit_creation_date 2014-05-15
_audit_creation_method
;
Olex2 1.2
(compiled 2014.03.20 svn.r2914 for OlexSys, GUI svn.r4816)
;
_cell_angle_alpha 90.00
_cell_angle_beta 94.279(7)
_cell_angle_gamma 90.00
_cell_formula_units_Z 8
_cell_length_a 34.026(3)
_cell_length_b 8.1856(7)
_cell_length_c 13.2003(9)
_cell_measurement_reflns_used 2217
_cell_measurement_temperature 293(2)
_cell_measurement_theta_max 29.5224
_cell_measurement_theta_min 2.7522
_cell_volume 3666.3(5)
_computing_cell_refinement
;
CrysAlisPro, Agilent Technologies,
Version 1.171.35.11 (release 16-05-2011 CrysAlis171 .NET)
(compiled May 16 2011,17:55:39)
;
_computing_data_collection
;
CrysAlisPro, Agilent Technologies,
Version 1.171.35.11 (release 16-05-2011 CrysAlis171 .NET)
(compiled May 16 2011,17:55:39)
;
_computing_data_reduction
;
CrysAlisPro, Agilent Technologies,
Version 1.171.35.11 (release 16-05-2011 CrysAlis171 .NET)
(compiled May 16 2011,17:55:39)
;
_computing_molecular_graphics 'Olex2 (Dolomanov et al., 2009)'
_computing_publication_material 'Olex2 (Dolomanov et al., 2009)'
_computing_structure_refinement 'ShelXL (Sheldrick, 2008)'
_computing_structure_solution 'ShelXS (Sheldrick, 2008)'
_diffrn_ambient_temperature 293.15
_diffrn_detector_area_resol_mean 10.3592
_diffrn_measured_fraction_theta_full 0.997
_diffrn_measured_fraction_theta_max 0.997
_diffrn_measurement_device_type 'Xcalibur, Atlas, Gemini ultra'
_diffrn_measurement_method '\w scans'
_diffrn_orient_matrix_UB_11 -0.0113876000
_diffrn_orient_matrix_UB_12 -0.0528737000
_diffrn_orient_matrix_UB_13 -0.0330786000
_diffrn_orient_matrix_UB_21 0.0093301000
_diffrn_orient_matrix_UB_22 -0.0686780000
_diffrn_orient_matrix_UB_23 0.0241890000
_diffrn_orient_matrix_UB_31 -0.0148252000
_diffrn_orient_matrix_UB_32 -0.0025158000
_diffrn_orient_matrix_UB_33 0.0349803000
_diffrn_radiation_monochromator graphite
_diffrn_radiation_type MoK\a
_diffrn_radiation_wavelength 0.71073
_diffrn_reflns_av_R_equivalents 0.0345
_diffrn_reflns_av_unetI/netI 0.0435
_diffrn_reflns_limit_h_max 40
_diffrn_reflns_limit_h_min -27
_diffrn_reflns_limit_k_max 6
_diffrn_reflns_limit_k_min -9
_diffrn_reflns_limit_l_max 15
_diffrn_reflns_limit_l_min -15
_diffrn_reflns_number 7332
_diffrn_reflns_theta_full 25.35
_diffrn_reflns_theta_max 25.35
_diffrn_reflns_theta_min 3.24
_diffrn_source 'Enhance (Mo) X-ray Source'
_exptl_absorpt_coefficient_mu 0.099
_exptl_absorpt_correction_T_max 1.00000
_exptl_absorpt_correction_T_min 0.68741
_exptl_absorpt_correction_type multi-scan
_exptl_absorpt_process_details
;
CrysAlisPro, Agilent Technologies,
Version 1.171.35.11 (release 16-05-2011 CrysAlis171 .NET)
(compiled May 16 2011,17:55:39)
Empirical absorption correction using spherical harmonics,
 implemented in SCALE3 ABSPACK scaling algorithm.
;
_exptl_crystal_colour yellow
_exptl_crystal_density_diffrn 1.371
_exptl_crystal_density_method 'not measured'
_exptl_crystal_description platelet
_exptl_crystal_F_000 1584
_exptl_crystal_size_max 0.39
_exptl_crystal_size_mid 0.35
_exptl_crystal_size_min 0.23
_refine_diff_density_max 0.329
_refine_diff_density_min -0.268
_refine_diff_density_rms 0.045
_refine_ls_extinction_coef 0.0028(4)
_refine_ls_extinction_expression Fc^*^=kFc[1+0.001xFc^2^\l^3^/sin(2\q)]^-1/4^
_refine_ls_extinction_method SHELXL
_refine_ls_goodness_of_fit_ref 1.029
_refine_ls_hydrogen_treatment mixed
_refine_ls_matrix_type full
_refine_ls_number_parameters 262
_refine_ls_number_reflns 3342
_refine_ls_number_restraints 0
_refine_ls_restrained_S_all 1.029
_refine_ls_R_factor_all 0.0709
_refine_ls_R_factor_gt 0.0482
_refine_ls_shift/su_max 0.000
_refine_ls_shift/su_mean 0.000
_refine_ls_structure_factor_coef Fsqd
_refine_ls_weighting_details 'calc w=1/[\s^2^(Fo^2^)+(0.0619P)^2^+1.4145P] where P=(Fo^2^+2Fc^2^)/3'
_refine_ls_weighting_scheme calc
_refine_ls_wR_factor_gt 0.1178
_refine_ls_wR_factor_ref 0.1354
_reflns_number_gt 2398
_reflns_number_total 3342
_reflns_threshold_expression >2sigma(I)
_cod_data_source_file c4cc03462g2.cif
_cod_data_source_block 140515_ls140512
_cod_original_cell_volume 3666.4(5)
_cod_database_code 7115347
_chemical_oxdiff_formula 'c10 h10 n2 o8'
_reflns_odcompleteness_completeness 99.58
_reflns_odcompleteness_iscentric 1
_reflns_odcompleteness_theta 26.32
_olex2_refinement_description
;
1. Fixed Uiso
 At 1.2 times of:
  All C(H) groups, All N(H,H) groups
 At 1.5 times of:
  All C(H,H,H) groups
2.a Aromatic/amide H refined with riding coordinates:
 C1(H1), C2(H2), C4(H4), C5(H5), C8(H8), C9(H9), C16(H16), C17(H17), C19(H19),
 C20(H20)
2.b Idealised Me refined as rotating group:
 C14(H14A,H14B,H14C), C21(H21A,H21B,H21C)
;

loop_
_space_group_symop_id
_space_group_symop_operation_xyz
1 'x, y, z'
2 '-x, y, -z+1/2'
3 'x+1/2, y+1/2, z'
4 '-x+1/2, y+1/2, -z+1/2'
5 '-x, -y, -z'
6 'x, -y, z-1/2'
7 '-x+1/2, -y+1/2, -z'
8 'x+1/2, -y+1/2, z-1/2'

loop_
_atom_site_label
_atom_site_type_symbol
_atom_site_fract_x
_atom_site_fract_y
_atom_site_fract_z
_atom_site_U_iso_or_equiv
_atom_site_adp_type
_atom_site_occupancy
_atom_site_calc_flag
_atom_site_refinement_flags_posn
O1 O 0.47652(5) -0.1607(2) 0.63725(13) 0.0766(5) Uani 1 d .
O2 O 0.42900(5) 0.0103(2) 0.62926(15) 0.0875(6) Uani 1 d .
O3 O 0.66492(10) 0.9755(3) 0.6447(2) 0.1595(14) Uani 1 d .
O4 O 0.66225(6) 0.9356(2) 0.48255(15) 0.0866(6) Uani 1 d .
O5 O 0.71942(5) 0.5066(2) 0.17873(11) 0.0670(5) Uani 1 d .
N1 N 0.46395(6) -0.0214(3) 0.63095(12) 0.0564(5) Uani 1 d .
N2 N 0.59678(6) 0.3767(2) 0.44383(14) 0.0640(6) Uani 1 d .
H2A H 0.5778(8) 0.307(3) 0.4406(18) 0.077 Uiso 1 d R
H2B H 0.6104(8) 0.383(3) 0.392(2) 0.077 Uiso 1 d R
C1 C 0.55784(6) 0.1997(3) 0.61216(14) 0.0466(5) Uani 1 d .
H1 H 0.5845 0.1757 0.6097 0.056 Uiso 1 calc R
C2 C 0.53147(6) 0.0743(3) 0.62050(13) 0.0471(5) Uani 1 d .
H2 H 0.5400 -0.0337 0.6242 0.056 Uiso 1 calc R
C3 C 0.49213(6) 0.1126(3) 0.62323(13) 0.0447(5) Uani 1 d .
C4 C 0.47873(6) 0.2702(3) 0.62028(14) 0.0499(5) Uani 1 d .
H4 H 0.4521 0.2927 0.6233 0.060 Uiso 1 calc R
C5 C 0.50556(6) 0.3948(3) 0.61275(14) 0.0481(5) Uani 1 d .
H5 H 0.4968 0.5025 0.6112 0.058 Uiso 1 calc R
C6 C 0.54553(6) 0.3622(2) 0.60736(13) 0.0422(5) Uani 1 d .
C7 C 0.57409(6) 0.4967(2) 0.59654(13) 0.0421(5) Uani 1 d .
C8 C 0.57688(6) 0.6235(3) 0.66625(15) 0.0501(5) Uani 1 d .
H8 H 0.5603 0.6243 0.7191 0.060 Uiso 1 calc R
C9 C 0.60347(6) 0.7476(3) 0.65914(15) 0.0537(6) Uani 1 d .
H9 H 0.6052 0.8299 0.7079 0.064 Uiso 1 calc R
C10 C 0.62807(6) 0.7513(2) 0.57898(15) 0.0470(5) Uani 1 d .
C11 C 0.62636(5) 0.6263(2) 0.50702(13) 0.0415(5) Uani 1 d .
C12 C 0.59892(5) 0.4988(2) 0.51561(13) 0.0408(5) Uani 1 d .
C13 C 0.65395(7) 0.8960(3) 0.5739(2) 0.0645(6) Uani 1 d .
C14 C 0.68307(10) 1.0846(3) 0.4674(3) 0.1058(11) Uani 1 d .
H14A H 0.6858 1.1000 0.3962 0.159 Uiso 1 calc GR
H14B H 0.7087 1.0790 0.5028 0.159 Uiso 1 calc GR
H14C H 0.6687 1.1745 0.4931 0.159 Uiso 1 calc GR
C15 C 0.65319(5) 0.6104(2) 0.42257(13) 0.0401(5) Uani 1 d .
C16 C 0.64377(6) 0.6733(3) 0.32606(15) 0.0499(5) Uani 1 d .
H16 H 0.6219 0.7408 0.3149 0.060 Uiso 1 calc R
C17 C 0.66641(6) 0.6371(3) 0.24655(15) 0.0515(5) Uani 1 d .
H17 H 0.6597 0.6799 0.1823 0.062 Uiso 1 calc R
C18 C 0.69903(6) 0.5373(2) 0.26217(14) 0.0463(5) Uani 1 d .
C19 C 0.70915(6) 0.4761(3) 0.35738(15) 0.0531(5) Uani 1 d .
H19 H 0.7312 0.4098 0.3686 0.064 Uiso 1 calc R
C20 C 0.68625(6) 0.5138(2) 0.43662(14) 0.0488(5) Uani 1 d .
H20 H 0.6934 0.4727 0.5010 0.059 Uiso 1 calc R
C21 C 0.74647(9) 0.3738(4) 0.1856(2) 0.0860(9) Uani 1 d .
H21A H 0.7544 0.3481 0.1191 0.129 Uiso 1 calc GR
H21B H 0.7341 0.2802 0.2132 0.129 Uiso 1 calc GR
H21C H 0.7692 0.4036 0.2290 0.129 Uiso 1 calc GR

loop_
_atom_site_aniso_label
_atom_site_aniso_U_11
_atom_site_aniso_U_22
_atom_site_aniso_U_33
_atom_site_aniso_U_23
_atom_site_aniso_U_13
_atom_site_aniso_U_12
O1 0.0779(12) 0.0651(12) 0.0859(12) 0.0126(9) 0.0012(9) -0.0182(10)
O2 0.0514(11) 0.0974(15) 0.1150(16) -0.0075(11) 0.0149(10) -0.0206(10)
O3 0.232(3) 0.137(2) 0.1158(19) -0.0654(16) 0.056(2) -0.117(2)
O4 0.1067(15) 0.0594(11) 0.0956(14) -0.0020(9) 0.0199(11) -0.0332(10)
O5 0.0665(10) 0.0866(12) 0.0501(9) 0.0045(7) 0.0200(7) 0.0149(9)
N1 0.0578(12) 0.0709(14) 0.0406(10) 0.0010(9) 0.0048(8) -0.0145(11)
N2 0.0740(14) 0.0681(13) 0.0536(11) -0.0226(9) 0.0285(10) -0.0335(11)
C1 0.0396(11) 0.0562(13) 0.0447(11) 0.0070(9) 0.0079(8) 0.0020(10)
C2 0.0512(12) 0.0495(12) 0.0410(11) 0.0057(9) 0.0070(9) 0.0018(10)
C3 0.0457(12) 0.0588(13) 0.0299(9) 0.0052(8) 0.0050(8) -0.0089(10)
C4 0.0414(11) 0.0649(15) 0.0441(11) 0.0076(9) 0.0077(9) 0.0028(10)
C5 0.0460(12) 0.0551(13) 0.0440(11) 0.0091(9) 0.0087(9) 0.0061(10)
C6 0.0446(11) 0.0511(12) 0.0314(9) 0.0050(8) 0.0070(8) -0.0001(9)
C7 0.0402(10) 0.0477(12) 0.0387(10) 0.0035(8) 0.0044(8) 0.0022(9)
C8 0.0509(12) 0.0570(13) 0.0433(11) -0.0022(9) 0.0103(9) 0.0085(10)
C9 0.0585(13) 0.0510(13) 0.0520(12) -0.0147(9) 0.0075(10) 0.0025(11)
C10 0.0455(11) 0.0419(11) 0.0536(11) -0.0040(9) 0.0041(9) 0.0013(9)
C11 0.0419(11) 0.0412(11) 0.0414(10) -0.0013(8) 0.0029(8) 0.0011(9)
C12 0.0421(10) 0.0431(11) 0.0374(10) -0.0009(8) 0.0038(8) -0.0022(9)
C13 0.0665(15) 0.0511(13) 0.0772(17) -0.0214(13) 0.0148(13) -0.0085(12)
C14 0.115(3) 0.0567(17) 0.151(3) -0.0065(17) 0.045(2) -0.0311(17)
C15 0.0399(11) 0.0384(10) 0.0424(10) 0.0006(8) 0.0056(8) -0.0073(9)
C16 0.0429(11) 0.0545(13) 0.0523(12) 0.0089(9) 0.0051(9) 0.0050(10)
C17 0.0510(12) 0.0611(14) 0.0425(11) 0.0127(9) 0.0046(9) 0.0013(11)
C18 0.0455(11) 0.0526(12) 0.0418(11) 0.0010(9) 0.0105(9) -0.0050(10)
C19 0.0470(12) 0.0625(14) 0.0502(12) 0.0055(10) 0.0065(9) 0.0109(10)
C20 0.0512(12) 0.0552(13) 0.0403(10) 0.0081(9) 0.0051(9) 0.0020(10)
C21 0.089(2) 0.095(2) 0.0792(18) 0.0015(15) 0.0367(15) 0.0289(17)

loop_
_atom_type_symbol
_atom_type_description
_atom_type_scat_dispersion_real
_atom_type_scat_dispersion_imag
_atom_type_scat_source
C C 0.0033 0.0016 'International Tables Vol C Tables 4.2.6.8 and 6.1.1.4'
H H 0.0000 0.0000 'International Tables Vol C Tables 4.2.6.8 and 6.1.1.4'
N N 0.0061 0.0033 'International Tables Vol C Tables 4.2.6.8 and 6.1.1.4'
O O 0.0106 0.0060 'International Tables Vol C Tables 4.2.6.8 and 6.1.1.4'

loop_
_geom_angle_atom_site_label_1
_geom_angle_atom_site_label_2
_geom_angle_atom_site_label_3
_geom_angle
C13 O4 C14 119.1(2)
C18 O5 C21 116.99(17)
O1 N1 C3 118.49(19)
O2 N1 O1 122.6(2)
O2 N1 C3 118.9(2)
H2A N2 H2B 117(2)
C12 N2 H2A 121.2(16)
C12 N2 H2B 120.2(17)
C2 C1 H1 119.3
C2 C1 C6 121.40(18)
C6 C1 H1 119.3
C1 C2 H2 120.9
C1 C2 C3 118.29(19)
C3 C2 H2 120.9
C2 C3 N1 118.28(19)
C4 C3 N1 119.29(19)
C4 C3 C2 122.43(19)
C3 C4 H4 120.7
C3 C4 C5 118.62(19)
C5 C4 H4 120.7
C4 C5 H5 119.4
C4 C5 C6 121.13(19)
C6 C5 H5 119.4
C1 C6 C7 121.06(17)
C5 C6 C1 118.11(18)
C5 C6 C7 120.83(18)
C8 C7 C6 120.35(16)
C8 C7 C12 118.59(17)
C12 C7 C6 121.06(16)
C7 C8 H8 119.2
C9 C8 C7 121.57(17)
C9 C8 H8 119.2
C8 C9 H9 119.9
C8 C9 C10 120.27(18)
C10 C9 H9 119.9
C9 C10 C13 116.30(18)
C11 C10 C9 120.22(18)
C11 C10 C13 123.44(18)
C10 C11 C12 118.83(16)
C10 C11 C15 125.00(17)
C12 C11 C15 116.08(15)
N2 C12 C7 120.61(17)
N2 C12 C11 118.91(16)
C11 C12 C7 120.48(16)
O3 C13 O4 121.4(2)
O3 C13 C10 124.2(3)
O4 C13 C10 114.4(2)
O4 C14 H14A 109.5
O4 C14 H14B 109.5
O4 C14 H14C 109.5
H14A C14 H14B 109.5
H14A C14 H14C 109.5
H14B C14 H14C 109.5
C16 C15 C11 122.59(17)
C20 C15 C11 119.12(16)
C20 C15 C16 117.83(16)
C15 C16 H16 119.5
C17 C16 C15 120.95(19)
C17 C16 H16 119.5
C16 C17 H17 119.9
C16 C17 C18 120.11(18)
C18 C17 H17 119.9
O5 C18 C17 116.01(17)
O5 C18 C19 124.23(19)
C19 C18 C17 119.76(17)
C18 C19 H19 120.2
C18 C19 C20 119.57(19)
C20 C19 H19 120.2
C15 C20 C19 121.77(18)
C15 C20 H20 119.1
C19 C20 H20 119.1
O5 C21 H21A 109.5
O5 C21 H21B 109.5
O5 C21 H21C 109.5
H21A C21 H21B 109.5
H21A C21 H21C 109.5
H21B C21 H21C 109.5

loop_
_geom_bond_atom_site_label_1
_geom_bond_atom_site_label_2
_geom_bond_distance
O1 N1 1.219(2)
O2 N1 1.216(2)
O3 C13 1.177(3)
O4 C13 1.300(3)
O4 C14 1.431(3)
O5 C18 1.368(2)
O5 C21 1.423(3)
N1 C3 1.465(3)
N2 H2A 0.86(3)
N2 H2B 0.86(3)
N2 C12 1.375(3)
C1 H1 0.9300
C1 C2 1.373(3)
C1 C6 1.395(3)
C2 H2 0.9300
C2 C3 1.378(3)
C3 C4 1.368(3)
C4 H4 0.9300
C4 C5 1.378(3)
C5 H5 0.9300
C5 C6 1.393(3)
C6 C7 1.482(3)
C7 C8 1.386(3)
C7 C12 1.411(3)
C8 H8 0.9300
C8 C9 1.368(3)
C9 H9 0.9300
C9 C10 1.398(3)
C10 C11 1.395(3)
C10 C13 1.480(3)
C11 C12 1.411(3)
C11 C15 1.498(2)
C14 H14A 0.9600
C14 H14B 0.9600
C14 H14C 0.9600
C15 C16 1.389(3)
C15 C20 1.376(3)
C16 H16 0.9300
C16 C17 1.380(3)
C17 H17 0.9300
C17 C18 1.381(3)
C18 C19 1.373(3)
C19 H19 0.9300
C19 C20 1.385(3)
C20 H20 0.9300
C21 H21A 0.9600
C21 H21B 0.9600
C21 H21C 0.9600

loop_
_geom_torsion_atom_site_label_1
_geom_torsion_atom_site_label_2
_geom_torsion_atom_site_label_3
_geom_torsion_atom_site_label_4
_geom_torsion
O1 N1 C3 C2 1.8(3)
O1 N1 C3 C4 -177.35(17)
O2 N1 C3 C2 -177.04(18)
O2 N1 C3 C4 3.8(3)
O5 C18 C19 C20 -179.46(19)
N1 C3 C4 C5 -179.83(16)
C1 C2 C3 N1 179.31(15)
C1 C2 C3 C4 -1.5(3)
C1 C6 C7 C8 -124.5(2)
C1 C6 C7 C12 55.6(2)
C2 C1 C6 C5 0.9(3)
C2 C1 C6 C7 -178.92(17)
C2 C3 C4 C5 1.0(3)
C3 C4 C5 C6 0.5(3)
C4 C5 C6 C1 -1.4(3)
C4 C5 C6 C7 178.38(17)
C5 C6 C7 C8 55.7(3)
C5 C6 C7 C12 -124.3(2)
C6 C1 C2 C3 0.5(3)
C6 C7 C8 C9 178.80(19)
C6 C7 C12 N2 0.9(3)
C6 C7 C12 C11 -179.09(17)
C7 C8 C9 C10 1.6(3)
C8 C7 C12 N2 -179.1(2)
C8 C7 C12 C11 0.9(3)
C8 C9 C10 C11 -1.6(3)
C8 C9 C10 C13 176.0(2)
C9 C10 C11 C12 1.3(3)
C9 C10 C11 C15 -175.22(19)
C9 C10 C13 O3 26.2(4)
C9 C10 C13 O4 -150.2(2)
C10 C11 C12 N2 179.0(2)
C10 C11 C12 C7 -1.0(3)
C10 C11 C15 C16 -93.2(3)
C10 C11 C15 C20 94.7(2)
C11 C10 C13 O3 -156.3(3)
C11 C10 C13 O4 27.3(3)
C11 C15 C16 C17 -170.84(19)
C11 C15 C20 C19 170.92(18)
C12 C7 C8 C9 -1.2(3)
C12 C11 C15 C16 90.2(2)
C12 C11 C15 C20 -81.9(2)
C13 C10 C11 C12 -176.2(2)
C13 C10 C11 C15 7.3(3)
C14 O4 C13 O3 -3.9(4)
C14 O4 C13 C10 172.6(2)
C15 C11 C12 N2 -4.2(3)
C15 C11 C12 C7 175.84(17)
C15 C16 C17 C18 -0.1(3)
C16 C15 C20 C19 -1.5(3)
C16 C17 C18 O5 179.26(19)
C16 C17 C18 C19 -0.9(3)
C17 C18 C19 C20 0.7(3)
C18 C19 C20 C15 0.5(3)
C20 C15 C16 C17 1.3(3)
C21 O5 C18 C17 -164.4(2)
C21 O5 C18 C19 15.8(3)
